data_7045539
loop_
_publ_author_name
'Drover, Marcus W.'
'Peters, Jonas C.'

_publ_section_title
;
 Expanding the allyl analogy: accessing \h<sup>3</sup>-P,B,P
 diphosphinoborane complexes of group 10.
;
_journal_issue 11
_journal_name_full 'Dalton transactions (Cambridge, England : 2003)'
_journal_page_first 3733
_journal_page_last 3738
_journal_paper_doi 10.1039/c8dt00058a
_journal_volume 47
_journal_year 2018
_chemical_formula_moiety 'C47 H41 B Ni P2, C5 H12'
_chemical_formula_sum 'C52 H53 B Ni P2'
_chemical_formula_weight 809.40
_space_group_crystal_system triclinic
_space_group_IT_number 2
_space_group_name_Hall '-P 1'
_space_group_name_H-M_alt 'P -1'
_symmetry_space_group_name_Hall '-P 1'
_symmetry_space_group_name_H-M 'P -1'
_atom_sites_solution_hydrogens geom
_atom_sites_solution_primary direct
_audit_creation_date 2017-10-23
_audit_creation_method
;
Olex2 1.2
(compiled Aug 10 2017 17:28:52 for OlexSys, GUI svn.r5381)
;
_audit_update_record
;
2017-10-23 deposited with the CCDC.
2018-02-05 downloaded from the CCDC.
;
_cell_angle_alpha 77.118(2)
_cell_angle_beta 70.587(2)
_cell_angle_gamma 85.824(2)
_cell_formula_units_Z 2
_cell_length_a 12.1658(7)
_cell_length_b 13.5588(9)
_cell_length_c 14.0817(9)
_cell_measurement_reflns_used 9996
_cell_measurement_temperature 100(2)
_cell_measurement_theta_max 28.709
_cell_measurement_theta_min 2.349
_cell_volume 2135.6(2)
_computing_cell_refinement 'SAINT v8.37A (Bruker, 2015)'
_computing_data_reduction 'SAINT v8.37A (Bruker, 2015)'
_computing_molecular_graphics 'Olex2 (Dolomanov et al., 2009)'
_computing_publication_material 'Olex2 (Dolomanov et al., 2009)'
_computing_structure_refinement 'ShelXL (Sheldrick, 2015)'
_computing_structure_solution 'SIR2004 (Burla et al., 2007)'
_diffrn_ambient_temperature 100(2)
_diffrn_measured_fraction_theta_full 0.999
_diffrn_measured_fraction_theta_max 0.999
_diffrn_measurement_device_type 'Bruker AXS D8 Venture Kappa'
_diffrn_radiation_type MoK\a
_diffrn_radiation_wavelength 0.71073
_diffrn_reflns_av_R_equivalents 0.0914
_diffrn_reflns_av_unetI/netI 0.0610
_diffrn_reflns_Laue_measured_fraction_full 0.999
_diffrn_reflns_Laue_measured_fraction_max 0.999
_diffrn_reflns_limit_h_max 16
_diffrn_reflns_limit_h_min -16
_diffrn_reflns_limit_k_max 18
_diffrn_reflns_limit_k_min -18
_diffrn_reflns_limit_l_max 19
_diffrn_reflns_limit_l_min -19
_diffrn_reflns_number 97789
_diffrn_reflns_point_group_measured_fraction_full 0.999
_diffrn_reflns_point_group_measured_fraction_max 0.999
_diffrn_reflns_theta_full 25.242
_diffrn_reflns_theta_max 29.151
_diffrn_reflns_theta_min 2.349
_exptl_absorpt_coefficient_mu 0.564
_exptl_absorpt_correction_T_max 1.0000
_exptl_absorpt_correction_T_min 0.9469
_exptl_absorpt_correction_type multi-scan
_exptl_absorpt_process_details
'SADABS-2016/2 (Bruker,2016/2) was used for absorption correction. wR2(int) was 0.1128 before and 0.0635 after correction. The Ratio of minimum to maximum transmission is 0.9469. The \l/2 correction factor is Not present.'
_exptl_crystal_colour 'clear orange'
_exptl_crystal_colour_lustre clear
_exptl_crystal_colour_primary orange
_exptl_crystal_density_diffrn 1.259
_exptl_crystal_description block
_exptl_crystal_F_000 856
_exptl_crystal_size_max 0.27
_exptl_crystal_size_mid 0.16
_exptl_crystal_size_min 0.16
_refine_diff_density_max 1.456
_refine_diff_density_min -1.184
_refine_diff_density_rms 0.093
_refine_ls_extinction_method none
_refine_ls_goodness_of_fit_ref 1.046
_refine_ls_hydrogen_treatment constr
_refine_ls_matrix_type full
_refine_ls_number_parameters 510
_refine_ls_number_reflns 11513
_refine_ls_number_restraints 0
_refine_ls_restrained_S_all 1.046
_refine_ls_R_factor_all 0.0922
_refine_ls_R_factor_gt 0.0575
_refine_ls_shift/su_max 0.001
_refine_ls_shift/su_mean 0.000
_refine_ls_structure_factor_coef Fsqd
_refine_ls_weighting_details 'w=1/[\s^2^(Fo^2^)+(0.0495P)^2^+4.0229P] where P=(Fo^2^+2Fc^2^)/3'
_refine_ls_weighting_scheme calc
_refine_ls_wR_factor_gt 0.1215
_refine_ls_wR_factor_ref 0.1348
_reflns_Friedel_coverage 0.000
_reflns_number_gt 8464
_reflns_number_total 11513
_reflns_threshold_expression 'I > 2\s(I)'
_cod_data_source_file c8dt00058a2.cif
_cod_data_source_block p17152_final
_cod_depositor_comments 'Adding full bibliography for 7045536--7045541.cif.'
_cod_database_code 7045539
_shelx_shelxl_version_number 2016/6
_shelx_space_group_comment
;
The symmetry employed for this shelxl refinement is uniquely defined
by the following loop, which should always be used as a source of
symmetry information in preference to the above space-group names.
They are only intended as comments.
;
_shelx_estimated_absorpt_t_max 0.915
_shelx_estimated_absorpt_t_min 0.863
_olex2_refinement_description
;
1. Fixed Uiso
 At 1.2 times of:
  All C(H) groups, All C(H,H) groups
 At 1.5 times of:
  All C(H,H,H) groups
2.a Secondary CH2 refined with riding coordinates:
 C49(H49A,H49B), C50(H50A,H50B), C51(H51A,H51B)
2.b Aromatic/amide H refined with riding coordinates:
 C4(H4), C5(H5), C6(H6), C7(H7), C8(H8), C10(H10), C11(H11), C12(H12),
 C13(H13), C14(H14), C16(H16), C17(H17), C18(H18), C19(H19), C20(H20), C22(H22),
  C23(H23), C24(H24), C25(H25), C26(H26), C29(H29), C31(H31), C36(H36),
 C37(H37), C38(H38), C39(H39), C40(H40), C43(H43), C44(H44), C45(H45), C46(H46),
  C47(H47)
2.c Idealised Me refined as rotating group:
 C33(H33A,H33B,H33C), C34(H34A,H34B,H34C), C35(H35A,H35B,H35C), C48(H48A,H48B,
 H48C), C52(H52A,H52B,H52C)
;
_olex2_submission_special_instructions 'No special instructions were received'

loop_
_space_group_symop_operation_xyz
'x, y, z'
'-x, -y, -z'

loop_
_atom_site_label
_atom_site_type_symbol
_atom_site_fract_x
_atom_site_fract_y
_atom_site_fract_z
_atom_site_U_iso_or_equiv
_atom_site_adp_type
_atom_site_occupancy
_atom_site_site_symmetry_order
_atom_site_calc_flag
_atom_site_refinement_flags_posn
Ni1 Ni 0.74662(3) 0.22472(3) 0.30030(3) 0.01184(9) Uani 1 1 d .
P1 P 0.80393(5) 0.22364(5) 0.43245(5) 0.01159(14) Uani 1 1 d .
P2 P 0.60421(5) 0.32466(5) 0.36666(5) 0.01196(14) Uani 1 1 d .
C1 C 0.8207(2) 0.1275(2) 0.2216(2) 0.0147(5) Uani 1 1 d .
C2 C 0.7317(2) 0.1629(2) 0.19639(19) 0.0145(5) Uani 1 1 d .
C3 C 0.6576(2) 0.1655(2) 0.1330(2) 0.0163(5) Uani 1 1 d .
C4 C 0.6719(2) 0.0963(3) 0.0700(2) 0.0296(7) Uani 1 1 d .
H4 H 0.731165 0.046393 0.068120 0.036 Uiso 1 1 calc R
C5 C 0.6009(3) 0.0992(3) 0.0099(2) 0.0324(8) Uani 1 1 d .
H5 H 0.611756 0.051433 -0.032532 0.039 Uiso 1 1 calc R
C6 C 0.5151(3) 0.1711(3) 0.0120(2) 0.0287(7) Uani 1 1 d .
H6 H 0.466158 0.172855 -0.028766 0.034 Uiso 1 1 calc R
C7 C 0.5002(3) 0.2399(3) 0.0727(3) 0.0388(9) Uani 1 1 d .
H7 H 0.441171 0.289937 0.073714 0.047 Uiso 1 1 calc R
C8 C 0.5713(3) 0.2373(2) 0.1332(3) 0.0291(7) Uani 1 1 d .
H8 H 0.560056 0.285709 0.175042 0.035 Uiso 1 1 calc R
C9 C 0.9222(2) 0.06138(19) 0.2073(2) 0.0142(5) Uani 1 1 d .
C10 C 0.9410(2) -0.0088(2) 0.1446(2) 0.0189(6) Uani 1 1 d .
H10 H 0.885577 -0.014967 0.112020 0.023 Uiso 1 1 calc R
C11 C 1.0388(3) -0.0695(2) 0.1291(2) 0.0220(6) Uani 1 1 d .
H11 H 1.049746 -0.117474 0.086854 0.026 Uiso 1 1 calc R
C12 C 1.1213(2) -0.0606(2) 0.1752(2) 0.0210(6) Uani 1 1 d .
H12 H 1.188781 -0.102100 0.164191 0.025 Uiso 1 1 calc R
C13 C 1.1048(2) 0.0089(2) 0.2371(2) 0.0196(6) Uani 1 1 d .
H13 H 1.161343 0.015668 0.268203 0.024 Uiso 1 1 calc R
C14 C 1.0056(2) 0.0686(2) 0.2537(2) 0.0174(5) Uani 1 1 d .
H14 H 0.994209 0.115262 0.297363 0.021 Uiso 1 1 calc R
C15 C 0.7194(2) 0.14072(19) 0.5503(2) 0.0133(5) Uani 1 1 d .
C16 C 0.7220(2) 0.0367(2) 0.5553(2) 0.0190(6) Uani 1 1 d .
H16 H 0.767767 0.010286 0.497368 0.023 Uiso 1 1 calc R
C17 C 0.6580(3) -0.0282(2) 0.6447(2) 0.0250(6) Uani 1 1 d .
H17 H 0.660127 -0.099081 0.648042 0.030 Uiso 1 1 calc R
C18 C 0.5909(3) 0.0100(2) 0.7292(2) 0.0266(7) Uani 1 1 d .
H18 H 0.546819 -0.034658 0.790248 0.032 Uiso 1 1 calc R
C19 C 0.5881(2) 0.1127(2) 0.7247(2) 0.0239(6) Uani 1 1 d .
H19 H 0.542289 0.138641 0.782902 0.029 Uiso 1 1 calc R
C20 C 0.6520(2) 0.1785(2) 0.6355(2) 0.0180(5) Uani 1 1 d .
H20 H 0.649625 0.249270 0.632795 0.022 Uiso 1 1 calc R
C21 C 0.9478(2) 0.22996(19) 0.4425(2) 0.0131(5) Uani 1 1 d .
C22 C 1.0383(2) 0.2809(2) 0.3593(2) 0.0158(5) Uani 1 1 d .
H22 H 1.024644 0.312096 0.296742 0.019 Uiso 1 1 calc R
C23 C 1.1476(2) 0.2861(2) 0.3679(2) 0.0181(5) Uani 1 1 d .
H23 H 1.208515 0.321148 0.311095 0.022 Uiso 1 1 calc R
C24 C 1.1696(2) 0.2408(2) 0.4581(2) 0.0190(6) Uani 1 1 d .
H24 H 1.244864 0.245242 0.463434 0.023 Uiso 1 1 calc R
C25 C 1.0808(2) 0.1890(2) 0.5406(2) 0.0206(6) Uani 1 1 d .
H25 H 1.095428 0.157130 0.602485 0.025 Uiso 1 1 calc R
C26 C 0.9705(2) 0.1835(2) 0.5329(2) 0.0170(5) Uani 1 1 d .
H26 H 0.910104 0.147818 0.589744 0.020 Uiso 1 1 calc R
C27 C 0.8320(2) 0.44242(19) 0.3377(2) 0.0138(5) Uani 1 1 d .
C28 C 0.8914(2) 0.4770(2) 0.2319(2) 0.0159(5) Uani 1 1 d .
C29 C 0.9764(2) 0.5526(2) 0.2004(2) 0.0191(6) Uani 1 1 d .
H29 H 1.015531 0.576061 0.128901 0.023 Uiso 1 1 calc R
C30 C 1.0051(2) 0.5942(2) 0.2706(2) 0.0194(6) Uani 1 1 d .
C31 C 0.9439(2) 0.5622(2) 0.3743(2) 0.0190(6) Uani 1 1 d .
H31 H 0.960867 0.591645 0.423063 0.023 Uiso 1 1 calc R
C32 C 0.8581(2) 0.4878(2) 0.4088(2) 0.0146(5) Uani 1 1 d .
C33 C 0.7953(2) 0.4562(2) 0.5227(2) 0.0196(6) Uani 1 1 d .
H33A H 0.711144 0.455573 0.535280 0.029 Uiso 1 1 calc GR
H33B H 0.813107 0.504193 0.558340 0.029 Uiso 1 1 calc GR
H33C H 0.820894 0.388353 0.548553 0.029 Uiso 1 1 calc GR
C34 C 1.1010(3) 0.6724(2) 0.2350(3) 0.0278(7) Uani 1 1 d .
H34A H 1.166214 0.643804 0.258413 0.042 Uiso 1 1 calc GR
H34B H 1.071075 0.732171 0.263903 0.042 Uiso 1 1 calc GR
H34C H 1.127916 0.691913 0.159592 0.042 Uiso 1 1 calc GR
C35 C 0.8696(3) 0.4330(3) 0.1510(2) 0.0252(6) Uani 1 1 d .
H35A H 0.911588 0.472768 0.082657 0.038 Uiso 1 1 calc GR
H35B H 0.785882 0.434743 0.160977 0.038 Uiso 1 1 calc GR
H35C H 0.897011 0.362873 0.156669 0.038 Uiso 1 1 calc GR
C36 C 0.5867(2) 0.5298(2) 0.2758(2) 0.0175(5) Uani 1 1 d .
H36 H 0.657653 0.539810 0.286832 0.021 Uiso 1 1 calc R
C37 C 0.5339(2) 0.6111(2) 0.2287(2) 0.0204(6) Uani 1 1 d .
H37 H 0.568969 0.676210 0.207406 0.024 Uiso 1 1 calc R
C38 C 0.4303(2) 0.5977(2) 0.2124(2) 0.0191(6) Uani 1 1 d .
H38 H 0.394214 0.653399 0.179907 0.023 Uiso 1 1 calc R
C39 C 0.3793(2) 0.5023(2) 0.2438(2) 0.0178(5) Uani 1 1 d .
H39 H 0.307946 0.492760 0.233288 0.021 Uiso 1 1 calc R
C40 C 0.4324(2) 0.4211(2) 0.2905(2) 0.0165(5) Uani 1 1 d .
H40 H 0.397330 0.356060 0.311393 0.020 Uiso 1 1 calc R
C41 C 0.5369(2) 0.4338(2) 0.30732(19) 0.0134(5) Uani 1 1 d .
C42 C 0.4866(2) 0.26359(19) 0.47869(19) 0.0121(5) Uani 1 1 d .
C43 C 0.4711(2) 0.1591(2) 0.4989(2) 0.0170(5) Uani 1 1 d .
H43 H 0.519730 0.120558 0.452358 0.020 Uiso 1 1 calc R
C44 C 0.3847(2) 0.1112(2) 0.5870(2) 0.0201(6) Uani 1 1 d .
H44 H 0.375928 0.039777 0.601340 0.024 Uiso 1 1 calc R
C45 C 0.3116(2) 0.1672(2) 0.6537(2) 0.0195(6) Uani 1 1 d .
H45 H 0.252755 0.134287 0.713730 0.023 Uiso 1 1 calc R
C46 C 0.3243(2) 0.2717(2) 0.6329(2) 0.0182(6) Uani 1 1 d .
H46 H 0.273267 0.310327 0.677997 0.022 Uiso 1 1 calc R
C47 C 0.4118(2) 0.3197(2) 0.5459(2) 0.0155(5) Uani 1 1 d .
H47 H 0.420683 0.391005 0.532085 0.019 Uiso 1 1 calc R
B1 B 0.7454(2) 0.3487(2) 0.3839(2) 0.0132(5) Uani 1 1 d .
C48 C 0.6684(3) 0.5025(2) -0.0048(2) 0.0298(7) Uani 1 1 d .
H48A H 0.683448 0.449708 -0.045020 0.045 Uiso 1 1 calc GR
H48B H 0.590450 0.530758 0.001293 0.045 Uiso 1 1 calc GR
H48C H 0.672902 0.473390 0.064041 0.045 Uiso 1 1 calc GR
C49 C 0.7578(3) 0.5850(2) -0.0580(3) 0.0315(7) Uani 1 1 d .
H49A H 0.836955 0.555408 -0.071313 0.038 Uiso 1 1 calc R
H49B H 0.748860 0.618561 -0.125042 0.038 Uiso 1 1 calc R
C50 C 0.74428(19) 0.65618(17) 0.00333(17) 0.0057(4) Uani 1 1 d .
H50A H 0.753937 0.621803 0.069897 0.007 Uiso 1 1 calc R
H50B H 0.664081 0.683574 0.017944 0.007 Uiso 1 1 calc R
C51 C 0.8241(3) 0.7372(3) -0.0425(3) 0.0419(9) Uani 1 1 d .
H51A H 0.808405 0.777620 -0.104401 0.050 Uiso 1 1 calc R
H51B H 0.904479 0.710366 -0.064284 0.050 Uiso 1 1 calc R
C52 C 0.8136(3) 0.8028(3) 0.0322(3) 0.0432(9) Uani 1 1 d .
H52A H 0.868278 0.859586 -0.000888 0.065 Uiso 1 1 calc GR
H52B H 0.831869 0.763161 0.092324 0.065 Uiso 1 1 calc GR
H52C H 0.733884 0.828758 0.054072 0.065 Uiso 1 1 calc GR

loop_
_atom_site_aniso_label
_atom_site_aniso_U_11
_atom_site_aniso_U_22
_atom_site_aniso_U_33
_atom_site_aniso_U_23
_atom_site_aniso_U_13
_atom_site_aniso_U_12
Ni1 0.00874(15) 0.01699(18) 0.01176(16) -0.00524(13) -0.00458(12) 0.00053(12)
P1 0.0089(3) 0.0158(3) 0.0113(3) -0.0030(2) -0.0047(2) -0.0007(2)
P2 0.0090(3) 0.0153(3) 0.0129(3) -0.0037(3) -0.0048(2) 0.0001(2)
C1 0.0138(12) 0.0162(13) 0.0142(12) -0.0062(10) -0.0022(10) -0.0021(10)
C2 0.0148(12) 0.0176(13) 0.0121(12) -0.0033(10) -0.0050(10) -0.0032(10)
C3 0.0148(12) 0.0205(14) 0.0138(12) -0.0007(10) -0.0055(10) -0.0050(10)
C4 0.0140(13) 0.052(2) 0.0312(17) -0.0266(16) -0.0074(12) 0.0052(13)
C5 0.0184(14) 0.062(2) 0.0239(16) -0.0236(16) -0.0064(12) -0.0034(14)
C6 0.0308(16) 0.0394(19) 0.0198(15) 0.0033(13) -0.0170(13) -0.0128(14)
C7 0.053(2) 0.0234(17) 0.058(2) -0.0075(16) -0.046(2) 0.0094(15)
C8 0.0440(19) 0.0175(15) 0.0407(19) -0.0075(13) -0.0333(16) 0.0040(13)
C9 0.0129(11) 0.0135(12) 0.0144(12) -0.0017(10) -0.0024(10) -0.0022(9)
C10 0.0231(13) 0.0183(14) 0.0171(13) -0.0030(11) -0.0091(11) -0.0007(11)
C11 0.0288(15) 0.0167(14) 0.0199(14) -0.0059(11) -0.0070(12) 0.0051(11)
C12 0.0177(13) 0.0188(14) 0.0216(14) -0.0010(11) -0.0027(11) 0.0033(11)
C13 0.0154(12) 0.0224(14) 0.0202(14) -0.0004(11) -0.0070(11) -0.0011(11)
C14 0.0151(12) 0.0193(14) 0.0196(14) -0.0069(11) -0.0058(10) -0.0014(10)
C15 0.0093(11) 0.0158(13) 0.0161(12) -0.0013(10) -0.0068(10) -0.0018(9)
C16 0.0183(13) 0.0185(14) 0.0218(14) -0.0026(11) -0.0095(11) -0.0009(11)
C17 0.0259(15) 0.0168(14) 0.0335(17) 0.0033(12) -0.0149(13) -0.0080(12)
C18 0.0198(14) 0.0336(17) 0.0230(15) 0.0081(13) -0.0096(12) -0.0101(12)
C19 0.0174(13) 0.0353(17) 0.0159(14) -0.0020(12) -0.0025(11) -0.0038(12)
C20 0.0159(12) 0.0223(14) 0.0159(13) -0.0033(11) -0.0054(10) -0.0010(11)
C21 0.0107(11) 0.0135(12) 0.0173(13) -0.0056(10) -0.0060(10) 0.0002(9)
C22 0.0119(11) 0.0208(14) 0.0144(12) -0.0012(10) -0.0055(10) -0.0002(10)
C23 0.0118(12) 0.0217(14) 0.0184(13) 0.0005(11) -0.0040(10) -0.0037(10)
C24 0.0122(12) 0.0245(15) 0.0237(14) -0.0055(12) -0.0100(11) -0.0005(10)
C25 0.0169(13) 0.0274(15) 0.0193(14) -0.0005(12) -0.0108(11) -0.0012(11)
C26 0.0135(12) 0.0210(14) 0.0164(13) -0.0009(11) -0.0062(10) -0.0029(10)
C27 0.0098(11) 0.0145(12) 0.0176(13) -0.0022(10) -0.0064(10) 0.0018(9)
C28 0.0117(11) 0.0183(13) 0.0166(13) -0.0001(10) -0.0056(10) 0.0006(10)
C29 0.0151(12) 0.0185(14) 0.0188(14) 0.0032(11) -0.0035(11) 0.0000(10)
C30 0.0131(12) 0.0132(13) 0.0294(15) 0.0001(11) -0.0068(11) 0.0010(10)
C31 0.0161(12) 0.0151(13) 0.0291(15) -0.0073(11) -0.0103(11) 0.0016(10)
C32 0.0116(11) 0.0151(13) 0.0186(13) -0.0038(10) -0.0071(10) 0.0031(10)
C33 0.0176(13) 0.0248(15) 0.0185(14) -0.0098(11) -0.0048(11) -0.0030(11)
C34 0.0215(14) 0.0186(15) 0.0378(18) 0.0015(13) -0.0060(13) -0.0069(12)
C35 0.0218(14) 0.0373(18) 0.0147(14) -0.0022(12) -0.0045(11) -0.0071(13)
C36 0.0144(12) 0.0198(14) 0.0210(14) -0.0070(11) -0.0074(11) 0.0004(10)
C37 0.0195(13) 0.0159(13) 0.0248(15) -0.0030(11) -0.0063(11) -0.0014(11)
C38 0.0183(13) 0.0204(14) 0.0178(13) -0.0014(11) -0.0074(11) 0.0039(11)
C39 0.0128(12) 0.0241(14) 0.0182(13) -0.0043(11) -0.0079(10) 0.0024(10)
C40 0.0133(12) 0.0204(14) 0.0157(13) -0.0015(11) -0.0056(10) -0.0018(10)
C41 0.0113(11) 0.0173(13) 0.0124(12) -0.0035(10) -0.0050(9) 0.0009(9)
C42 0.0081(10) 0.0161(12) 0.0132(12) -0.0018(10) -0.0053(9) -0.0018(9)
C43 0.0122(12) 0.0175(13) 0.0252(14) -0.0067(11) -0.0102(11) 0.0019(10)
C44 0.0202(13) 0.0151(13) 0.0265(15) 0.0005(11) -0.0118(12) -0.0054(11)
C45 0.0156(12) 0.0262(15) 0.0158(13) 0.0028(11) -0.0074(10) -0.0064(11)
C46 0.0148(12) 0.0247(15) 0.0160(13) -0.0062(11) -0.0043(10) -0.0021(11)
C47 0.0158(12) 0.0157(13) 0.0162(13) -0.0037(10) -0.0062(10) -0.0016(10)
B1 0.0108(12) 0.0175(14) 0.0128(13) -0.0048(11) -0.0050(11) 0.0003(11)
C48 0.0399(18) 0.0293(17) 0.0255(16) -0.0026(13) -0.0186(14) -0.0044(14)
C49 0.0359(18) 0.0284(17) 0.0263(16) -0.0073(13) -0.0050(14) 0.0037(14)
C50 0.0060(10) 0.0074(11) 0.0028(10) 0.0003(8) -0.0001(8) -0.0048(8)
C51 0.041(2) 0.039(2) 0.035(2) -0.0086(16) 0.0047(16) -0.0173(16)
C52 0.043(2) 0.042(2) 0.046(2) -0.0107(18) -0.0110(18) -0.0189(17)

loop_
_atom_type_symbol
_atom_type_description
_atom_type_scat_dispersion_real
_atom_type_scat_dispersion_imag
_atom_type_scat_source
C C 0.0033 0.0016 'International Tables Vol C Tables 4.2.6.8 and 6.1.1.4'
H H 0.0000 0.0000 'International Tables Vol C Tables 4.2.6.8 and 6.1.1.4'
B B 0.0013 0.0007 'International Tables Vol C Tables 4.2.6.8 and 6.1.1.4'
Ni Ni 0.3393 1.1124 'International Tables Vol C Tables 4.2.6.8 and 6.1.1.4'
P P 0.1023 0.0942 'International Tables Vol C Tables 4.2.6.8 and 6.1.1.4'

loop_
_geom_angle_atom_site_label_1
_geom_angle_atom_site_label_2
_geom_angle_atom_site_label_3
_geom_angle
P1 Ni1 P2 86.60(3)
P1 Ni1 B1 49.62(8)
P2 Ni1 B1 49.68(7)
C1 Ni1 P1 114.56(8)
C1 Ni1 P2 156.10(8)
C1 Ni1 C2 39.30(11)
C1 Ni1 B1 153.60(10)
C2 Ni1 P1 151.81(8)
C2 Ni1 P2 117.42(8)
C2 Ni1 B1 158.18(11)
C15 P1 Ni1 113.90(8)
C15 P1 C21 105.90(12)
C15 P1 B1 120.95(12)
C21 P1 Ni1 131.62(9)
C21 P1 B1 114.06(12)
B1 P1 Ni1 66.93(9)
C41 P2 Ni1 131.71(9)
C41 P2 C42 104.66(11)
C41 P2 B1 115.92(13)
C42 P2 Ni1 115.80(9)
C42 P2 B1 118.51(12)
B1 P2 Ni1 66.53(9)
C2 C1 Ni1 70.66(16)
C2 C1 C9 149.7(3)
C9 C1 Ni1 139.7(2)
C1 C2 Ni1 70.04(16)
C1 C2 C3 149.4(3)
C3 C2 Ni1 140.5(2)
C4 C3 C2 121.4(3)
C8 C3 C2 120.8(3)
C8 C3 C4 117.8(3)
C3 C4 H4 119.5
C5 C4 C3 121.0(3)
C5 C4 H4 119.5
C4 C5 H5 120.0
C6 C5 C4 120.0(3)
C6 C5 H5 120.0
C5 C6 H6 120.1
C7 C6 C5 119.8(3)
C7 C6 H6 120.1
C6 C7 H7 119.8
C6 C7 C8 120.4(3)
C8 C7 H7 119.8
C3 C8 C7 120.9(3)
C3 C8 H8 119.5
C7 C8 H8 119.5
C10 C9 C1 121.2(2)
C14 C9 C1 120.8(2)
C14 C9 C10 117.9(2)
C9 C10 H10 119.5
C11 C10 C9 121.0(3)
C11 C10 H10 119.5
C10 C11 H11 119.9
C10 C11 C12 120.2(3)
C12 C11 H11 119.9
C11 C12 H12 120.1
C13 C12 C11 119.8(3)
C13 C12 H12 120.1
C12 C13 H13 120.0
C12 C13 C14 119.9(3)
C14 C13 H13 120.0
C9 C14 H14 119.4
C13 C14 C9 121.2(3)
C13 C14 H14 119.4
C16 C15 P1 119.1(2)
C20 C15 P1 121.4(2)
C20 C15 C16 119.5(2)
C15 C16 H16 120.0
C17 C16 C15 120.1(3)
C17 C16 H16 120.0
C16 C17 H17 119.9
C18 C17 C16 120.1(3)
C18 C17 H17 119.9
C17 C18 H18 120.0
C19 C18 C17 120.1(3)
C19 C18 H18 120.0
C18 C19 H19 119.8
C18 C19 C20 120.4(3)
C20 C19 H19 119.8
C15 C20 H20 120.0
C19 C20 C15 119.9(3)
C19 C20 H20 120.0
C22 C21 P1 120.43(19)
C26 C21 P1 120.67(19)
C26 C21 C22 118.9(2)
C21 C22 H22 120.0
C23 C22 C21 120.0(2)
C23 C22 H22 120.0
C22 C23 H23 119.5
C22 C23 C24 121.0(2)
C24 C23 H23 119.5
C23 C24 H24 120.3
C23 C24 C25 119.4(2)
C25 C24 H24 120.3
C24 C25 H25 119.9
C24 C25 C26 120.2(3)
C26 C25 H25 119.9
C21 C26 H26 119.8
C25 C26 C21 120.5(2)
C25 C26 H26 119.8
C28 C27 C32 118.4(2)
C28 C27 B1 124.4(2)
C32 C27 B1 117.0(2)
C27 C28 C35 122.0(2)
C29 C28 C27 119.5(2)
C29 C28 C35 118.4(2)
C28 C29 H29 119.0
C30 C29 C28 121.9(3)
C30 C29 H29 119.0
C29 C30 C34 121.0(3)
C31 C30 C29 118.3(2)
C31 C30 C34 120.7(3)
C30 C31 H31 119.2
C30 C31 C32 121.5(3)
C32 C31 H31 119.2
C27 C32 C33 121.0(2)
C31 C32 C27 120.2(2)
C31 C32 C33 118.8(2)
C32 C33 H33A 109.5
C32 C33 H33B 109.5
C32 C33 H33C 109.5
H33A C33 H33B 109.5
H33A C33 H33C 109.5
H33B C33 H33C 109.5
C30 C34 H34A 109.5
C30 C34 H34B 109.5
C30 C34 H34C 109.5
H34A C34 H34B 109.5
H34A C34 H34C 109.5
H34B C34 H34C 109.5
C28 C35 H35A 109.5
C28 C35 H35B 109.5
C28 C35 H35C 109.5
H35A C35 H35B 109.5
H35A C35 H35C 109.5
H35B C35 H35C 109.5
C37 C36 H36 119.6
C37 C36 C41 120.8(2)
C41 C36 H36 119.6
C36 C37 H37 119.9
C38 C37 C36 120.2(3)
C38 C37 H37 119.9
C37 C38 H38 120.2
C37 C38 C39 119.6(3)
C39 C38 H38 120.2
C38 C39 H39 120.0
C40 C39 C38 120.1(2)
C40 C39 H39 120.0
C39 C40 H40 119.6
C39 C40 C41 120.8(3)
C41 C40 H40 119.6
C36 C41 P2 122.43(19)
C36 C41 C40 118.6(2)
C40 C41 P2 119.0(2)
C43 C42 P2 119.9(2)
C43 C42 C47 119.2(2)
C47 C42 P2 120.94(19)
C42 C43 H43 119.9
C44 C43 C42 120.3(3)
C44 C43 H43 119.9
C43 C44 H44 119.9
C45 C44 C43 120.2(3)
C45 C44 H44 119.9
C44 C45 H45 120.0
C44 C45 C46 120.0(3)
C46 C45 H45 120.0
C45 C46 H46 120.0
C45 C46 C47 120.0(3)
C47 C46 H46 120.0
C42 C47 H47 119.8
C46 C47 C42 120.4(2)
C46 C47 H47 119.8
P1 B1 Ni1 63.44(9)
P1 B1 P2 107.45(15)
P2 B1 Ni1 63.80(9)
C27 B1 Ni1 123.77(18)
C27 B1 P1 117.95(18)
C27 B1 P2 131.9(2)
H48A C48 H48B 109.5
H48A C48 H48C 109.5
H48B C48 H48C 109.5
C49 C48 H48A 109.5
C49 C48 H48B 109.5
C49 C48 H48C 109.5
C48 C49 H49A 109.6
C48 C49 H49B 109.6
H49A C49 H49B 108.2
C50 C49 C48 110.1(3)
C50 C49 H49A 109.6
C50 C49 H49B 109.6
C49 C50 H50A 108.9
C49 C50 H50B 108.9
C49 C50 C51 113.4(2)
H50A C50 H50B 107.7
C51 C50 H50A 108.9
C51 C50 H50B 108.9
C50 C51 H51A 109.6
C50 C51 H51B 109.6
C50 C51 C52 110.1(3)
H51A C51 H51B 108.1
C52 C51 H51A 109.6
C52 C51 H51B 109.6
C51 C52 H52A 109.5
C51 C52 H52B 109.5
C51 C52 H52C 109.5
H52A C52 H52B 109.5
H52A C52 H52C 109.5
H52B C52 H52C 109.5

loop_
_geom_bond_atom_site_label_1
_geom_bond_atom_site_label_2
_geom_bond_distance
Ni1 P1 2.1905(7)
Ni1 P2 2.2040(7)
Ni1 C1 1.895(3)
Ni1 C2 1.903(3)
Ni1 B1 2.253(3)
P1 C15 1.810(3)
P1 C21 1.812(2)
P1 B1 1.866(3)
P2 C41 1.813(3)
P2 C42 1.820(3)
P2 B1 1.873(3)
C1 C2 1.277(4)
C1 C9 1.457(4)
C2 C3 1.459(3)
C3 C4 1.394(4)
C3 C8 1.379(4)
C4 H4 0.9500
C4 C5 1.389(4)
C5 H5 0.9500
C5 C6 1.373(5)
C6 H6 0.9500
C6 C7 1.365(5)
C7 H7 0.9500
C7 C8 1.395(4)
C8 H8 0.9500
C9 C10 1.396(4)
C9 C14 1.396(4)
C10 H10 0.9500
C10 C11 1.380(4)
C11 H11 0.9500
C11 C12 1.388(4)
C12 H12 0.9500
C12 C13 1.382(4)
C13 H13 0.9500
C13 C14 1.386(4)
C14 H14 0.9500
C15 C16 1.395(4)
C15 C20 1.391(4)
C16 H16 0.9500
C16 C17 1.386(4)
C17 H17 0.9500
C17 C18 1.384(5)
C18 H18 0.9500
C18 C19 1.379(5)
C19 H19 0.9500
C19 C20 1.389(4)
C20 H20 0.9500
C21 C22 1.398(4)
C21 C26 1.394(4)
C22 H22 0.9500
C22 C23 1.384(3)
C23 H23 0.9500
C23 C24 1.384(4)
C24 H24 0.9500
C24 C25 1.387(4)
C25 H25 0.9500
C25 C26 1.390(4)
C26 H26 0.9500
C27 C28 1.409(4)
C27 C32 1.412(4)
C27 B1 1.587(4)
C28 C29 1.401(4)
C28 C35 1.500(4)
C29 H29 0.9500
C29 C30 1.386(4)
C30 C31 1.385(4)
C30 C34 1.514(4)
C31 H31 0.9500
C31 C32 1.394(4)
C32 C33 1.505(4)
C33 H33A 0.9800
C33 H33B 0.9800
C33 H33C 0.9800
C34 H34A 0.9800
C34 H34B 0.9800
C34 H34C 0.9800
C35 H35A 0.9800
C35 H35B 0.9800
C35 H35C 0.9800
C36 H36 0.9500
C36 C37 1.386(4)
C36 C41 1.392(4)
C37 H37 0.9500
C37 C38 1.386(4)
C38 H38 0.9500
C38 C39 1.391(4)
C39 H39 0.9500
C39 C40 1.384(4)
C40 H40 0.9500
C40 C41 1.398(3)
C42 C43 1.395(4)
C42 C47 1.396(4)
C43 H43 0.9500
C43 C44 1.393(4)
C44 H44 0.9500
C44 C45 1.384(4)
C45 H45 0.9500
C45 C46 1.391(4)
C46 H46 0.9500
C46 C47 1.391(4)
C47 H47 0.9500
C48 H48A 0.9800
C48 H48B 0.9800
C48 H48C 0.9800
C48 C49 1.502(4)
C49 H49A 0.9900
C49 H49B 0.9900
C49 C50 1.400(4)
C50 H50A 0.9900
C50 H50B 0.9900
C50 C51 1.411(4)
C51 H51A 0.9900
C51 H51B 0.9900
C51 C52 1.491(5)
C52 H52A 0.9800
C52 H52B 0.9800
C52 H52C 0.9800
